data_4515665
loop_
_publ_author_name
'Hou, Yujiao'
'An, Haiyan'
'Zhang, Yumeng'
'Hu, Tao'
'Yang, Wei'
'Chang, Shenzhen'

_publ_section_title
;
 Rapid Destruction of Two Types of Chemical Warfare Agent Simulants by
 Hybrid Polyoxomolybdates Modified by Carboxylic Acid Ligands
;
_journal_issue 7
_journal_name_full 'ACS Catalysis'
_journal_page_first 6062
_journal_paper_doi 10.1021/acscatal.8b00972
_journal_volume 8
_journal_year 2018
_chemical_formula_sum 'C17 H44 As K2 Mo6 N Ni O42'
_chemical_formula_weight 1722.00
_space_group_IT_number 2
_space_group_name_Hall '-P 1'
_space_group_name_H-M_alt 'P -1'
_symmetry_cell_setting triclinic
_symmetry_space_group_name_H-M 'P -1'
_atom_sites_solution_hydrogens geom
_atom_sites_solution_primary direct
_atom_sites_solution_secondary difmap
_audit_creation_method SHELXL-97
_cell_angle_alpha 76.4990(10)
_cell_angle_beta 74.053(2)
_cell_angle_gamma 76.535(2)
_cell_formula_units_Z 2
_cell_length_a 11.9612(4)
_cell_length_b 12.5318(3)
_cell_length_c 17.1943(4)
_cell_measurement_reflns_used 15879
_cell_measurement_temperature 296(2)
_cell_measurement_theta_max 25.00
_cell_measurement_theta_min 1.92
_cell_volume 2370.12(12)
_computing_structure_refinement 'SHELXL-97 (Sheldrick, 1997)'
_computing_structure_solution 'SHELXS-97 (Sheldrick, 1990)'
_diffrn_ambient_temperature 296(2)
_diffrn_detector_area_resol_mean 0.01
_diffrn_measured_fraction_theta_full 0.995
_diffrn_measured_fraction_theta_max 0.995
_diffrn_measurement_device_type 'Bruker Smart Apex CCD'
_diffrn_measurement_method \w-2\q
_diffrn_radiation_monochromator graphite
_diffrn_radiation_source 'fine-focus sealed tube'
_diffrn_radiation_type MoK\a
_diffrn_radiation_wavelength 0.71073
_diffrn_reflns_av_R_equivalents 0.0269
_diffrn_reflns_av_sigmaI/netI 0.0426
_diffrn_reflns_limit_h_max 14
_diffrn_reflns_limit_h_min -10
_diffrn_reflns_limit_k_max 14
_diffrn_reflns_limit_k_min -14
_diffrn_reflns_limit_l_max 20
_diffrn_reflns_limit_l_min -20
_diffrn_reflns_number 15879
_diffrn_reflns_theta_full 25.00
_diffrn_reflns_theta_max 25.00
_diffrn_reflns_theta_min 1.92
_diffrn_standards_decay_% none
_diffrn_standards_interval_count 0
_diffrn_standards_interval_time 0
_diffrn_standards_number 0
_exptl_absorpt_coefficient_mu 2.911
_exptl_absorpt_correction_T_max 0.543
_exptl_absorpt_correction_T_min 0.532
_exptl_absorpt_correction_type empirical
_exptl_absorpt_process_details 'ABSCOR by T.Higashi 8 March, 1995'
_exptl_crystal_colour green
_exptl_crystal_density_diffrn 2.413
_exptl_crystal_density_method 'not measured'
_exptl_crystal_description block
_exptl_crystal_F_000 1680
_exptl_crystal_size_max 0.22
_exptl_crystal_size_mid 0.18
_exptl_crystal_size_min 0.17
_refine_diff_density_max 2.924
_refine_diff_density_min -1.523
_refine_diff_density_rms 0.182
_refine_ls_extinction_method none
_refine_ls_goodness_of_fit_ref 1.023
_refine_ls_hydrogen_treatment mixed
_refine_ls_matrix_type full
_refine_ls_number_parameters 656
_refine_ls_number_reflns 8301
_refine_ls_number_restraints 31
_refine_ls_restrained_S_all 1.043
_refine_ls_R_factor_all 0.0514
_refine_ls_R_factor_gt 0.0433
_refine_ls_shift/su_max 0.000
_refine_ls_shift/su_mean 0.000
_refine_ls_structure_factor_coef Fsqd
_refine_ls_weighting_details 'calc w=1/[\s^2^(Fo^2^)+(0.0576P)^2^+20.9793P] where P=(Fo^2^+2Fc^2^)/3'
_refine_ls_weighting_scheme calc
_refine_ls_wR_factor_gt 0.1129
_refine_ls_wR_factor_ref 0.1193
_reflns_number_gt 7129
_reflns_number_total 8301
_reflns_threshold_expression >2sigma(I)
_cod_data_source_file cs8b00972_si_002.cif
_cod_data_source_block 2
_cod_depositor_comments
;
The following automatic conversions were performed:

data item '_symmetry_cell_setting' value 'Triclinic' was changed to
'triclinic' in accordance with the
/home/data/users/saulius/crontab/automatic-downloads/current/ACS/lib/dictionaries/cif_core.dic
dictionary named 'cif_core.dic' version 2.4.2 last updated on
2011-04-26.

Automatic conversion script
Id: cif_fix_values 6909 2019-04-08 15:41:33Z antanas 
;
_cod_original_cell_volume 2370.12(11)
_cod_original_sg_symbol_H-M P-1
_cod_database_code 4515665

loop_
_symmetry_equiv_pos_as_xyz
'x, y, z'
'-x, -y, -z'

loop_
_atom_site_label
_atom_site_type_symbol
_atom_site_fract_x
_atom_site_fract_y
_atom_site_fract_z
_atom_site_U_iso_or_equiv
_atom_site_adp_type
_atom_site_occupancy
_atom_site_symmetry_multiplicity
_atom_site_calc_flag
_atom_site_refinement_flags
_atom_site_disorder_assembly
_atom_site_disorder_group
Mo1 Mo 1.04977(5) -0.55725(5) 0.29408(4) 0.01420(14) Uani 1 1 d . A .
Mo2 Mo 0.58174(5) -0.32840(5) 0.11320(4) 0.01463(15) Uani 1 1 d . . .
Mo3 Mo 0.55770(5) -0.55551(5) 0.28110(4) 0.01628(15) Uani 1 1 d . A .
Mo4 Mo 0.83219(5) -0.23861(5) 0.03566(4) 0.01593(15) Uani 1 1 d . . .
Mo5 Mo 1.07399(5) -0.35532(5) 0.13423(3) 0.01260(14) Uani 1 1 d . A .
Mo6 Mo 0.78355(5) -0.66853(4) 0.36607(3) 0.01253(14) Uani 1 1 d . A .
As1 As 0.78414(6) -0.39632(5) 0.24076(4) 0.01127(16) Uani 1 1 d . A .
Ni1 Ni 1.27230(8) -0.17728(8) 0.13986(6) 0.0214(2) Uani 1 1 d . . .
K1 K 0.8796(2) -0.57113(19) 0.10411(13) 0.0466(6) Uani 1 1 d . . .
K2 K 1.0521(3) -0.8593(3) 0.1991(2) 0.0314(8) Uani 0.50 1 d P . .
K3 K 1.2700(3) -0.6491(4) 0.1076(2) 0.0369(9) Uani 0.50 1 d PU . .
O1 O 0.5207(5) 0.1480(4) 0.4189(3) 0.0290(13) Uani 1 1 d . . .
O2 O 0.8461(5) 0.0203(4) 0.5308(3) 0.0299(13) Uani 1 1 d . . .
O3 O 0.5956(5) -0.6235(4) 0.1995(3) 0.0304(13) Uani 1 1 d . . .
O4 O 0.4122(5) -0.5657(5) 0.3231(4) 0.0301(13) Uani 1 1 d . . .
O5 O 1.1378(5) -0.6075(4) 0.3633(3) 0.0247(12) Uani 1 1 d . . .
O6 O 0.9868(4) -0.4003(4) 0.3547(3) 0.0188(11) Uani 1 1 d . . .
O7 O 0.8554(5) -0.1165(4) -0.0333(3) 0.0280(12) Uani 1 1 d . . .
O8 O 0.9968(4) -0.2610(4) 0.2437(3) 0.0174(10) Uani 1 1 d . . .
O9 O 0.9393(4) -0.4486(4) 0.2098(3) 0.0122(9) Uani 1 1 d . . .
O10 O 0.4412(4) -0.2645(4) 0.0989(3) 0.0194(11) Uani 1 1 d . . .
O11 O 0.7356(4) -0.1254(4) 0.1289(3) 0.0193(11) Uani 1 1 d . . .
O12 O 1.1144(4) -0.4366(4) 0.0606(3) 0.0208(11) Uani 1 1 d . . .
O13 O 0.9461(4) -0.2540(4) 0.0981(3) 0.0165(10) Uani 1 1 d . . .
O14 O 0.5299(4) -0.4486(4) 0.3817(3) 0.0168(10) Uani 1 1 d . . .
O15 O 0.7383(4) -0.5288(4) 0.2674(3) 0.0130(9) Uani 1 1 d . . .
O16 O 0.5664(4) -0.1902(4) 0.1846(3) 0.0168(10) Uani 1 1 d . . .
O17 O 0.7565(4) -0.3602(4) 0.1397(3) 0.0148(10) Uani 1 1 d . . .
O18 O 0.6178(5) -0.4378(4) 0.0621(3) 0.0235(12) Uani 1 1 d . . .
O19 O 0.9011(4) -0.5876(4) 0.3628(3) 0.0166(10) Uani 1 1 d . . .
O20 O 0.5399(4) -0.4051(4) 0.2213(3) 0.0168(10) Uani 1 1 d . . .
O21 O 1.1839(4) -0.2727(4) 0.1038(3) 0.0182(10) Uani 1 1 d . . .
O22 O 0.6813(4) -0.5318(4) 0.4397(3) 0.0175(10) Uani 1 1 d . . .
O23 O 0.9015(5) -0.3393(4) -0.0221(3) 0.0229(11) Uani 1 1 d . . .
O24 O 1.0817(4) -0.6608(4) 0.2373(3) 0.0224(11) Uani 1 1 d . A .
O25 O 1.1481(4) -0.4583(4) 0.2165(3) 0.0165(10) Uani 1 1 d . A .
O26 O 0.6712(4) -0.2299(4) 0.0269(3) 0.0190(11) Uani 1 1 d . . .
O27 O 0.8601(4) -0.7517(4) 0.2960(3) 0.0197(11) Uani 1 1 d . . .
O28 O 0.6236(4) -0.6719(4) 0.3608(3) 0.0148(10) Uani 1 1 d . . .
O29 O 0.7806(4) -0.7586(4) 0.4594(3) 0.0199(11) Uani 1 1 d . . .
C1 C 0.5206(7) -0.0751(6) 0.3163(4) 0.0229(16) Uani 1 1 d . . .
H1A H 0.4808 -0.1340 0.3250 0.027 Uiso 1 1 calc R . .
C2 C 0.4939(7) -0.0085(6) 0.3756(4) 0.0238(17) Uani 1 1 d . . .
H2A H 0.4384 -0.0239 0.4246 0.029 Uiso 1 1 calc R . .
C3 C 0.9326(7) -0.1621(6) 0.5064(4) 0.0218(16) Uani 1 1 d . . .
H3A H 0.9471 -0.1811 0.5588 0.026 Uiso 1 1 calc R . .
C4 C 0.8784(7) -0.0557(6) 0.4790(5) 0.0210(16) Uani 1 1 d . . .
C5 C 0.5518(7) 0.0826(6) 0.3607(5) 0.0214(16) Uani 1 1 d . . .
C6 C 0.5820(6) -0.3527(6) 0.4676(4) 0.0201(16) Uani 1 1 d . . .
H6A H 0.5398 -0.2876 0.4376 0.024 Uiso 1 1 calc R A .
H6B H 0.5332 -0.3681 0.5228 0.024 Uiso 1 1 calc R . .
C7 C 0.8920(7) -0.1052(6) 0.3502(4) 0.0222(16) Uani 1 1 d . A .
H7A H 0.8775 -0.0861 0.2978 0.027 Uiso 1 1 calc R . .
C8 C 0.6355(7) 0.1039(6) 0.2886(5) 0.0233(17) Uani 1 1 d . . .
H8A H 0.6734 0.1643 0.2789 0.028 Uiso 1 1 calc R . .
C9 C 0.6961(7) -0.3261(7) 0.4728(5) 0.0290(18) Uani 1 1 d . A .
H9A H 0.7435 -0.3061 0.4178 0.035 Uiso 1 1 calc R . .
H9B H 0.6788 -0.2625 0.5001 0.035 Uiso 1 1 calc R . .
C10 C 0.8587(7) -0.0253(6) 0.4000(5) 0.0240(17) Uani 1 1 d . . .
H10A H 0.8239 0.0472 0.3811 0.029 Uiso 1 1 calc R . .
C11 C 0.9655(6) -0.2409(6) 0.4555(4) 0.0196(15) Uani 1 1 d . A .
H11A H 1.0008 -0.3132 0.4744 0.023 Uiso 1 1 calc R . .
C12 C 0.6634(7) 0.0360(6) 0.2307(5) 0.0232(16) Uani 1 1 d . . .
H12A H 0.7207 0.0507 0.1825 0.028 Uiso 1 1 calc R . .
C13 C 0.9461(6) -0.2125(6) 0.3766(4) 0.0177(15) Uani 1 1 d . . .
C14 C 0.6070(6) -0.0542(6) 0.2436(4) 0.0180(15) Uani 1 1 d . . .
C15 C 0.5986(6) -0.4512(5) 0.4259(4) 0.0146(14) Uani 1 1 d . A .
C16 C 0.6385(6) -0.1280(5) 0.1808(4) 0.0162(14) Uani 1 1 d . . .
C17 C 0.9799(6) -0.2984(6) 0.3210(4) 0.0173(15) Uani 1 1 d . A .
N1 N 0.7644(8) -0.4225(7) 0.5188(7) 0.062(3) Uani 1 1 d . . .
H1B H 0.8310 -0.4045 0.5211 0.093 Uiso 1 1 calc R A .
H1C H 0.7816 -0.4805 0.4933 0.093 Uiso 1 1 calc R . .
H1D H 0.7215 -0.4403 0.5696 0.093 Uiso 1 1 calc R . .
O1W O 1.1059(5) -0.0837(4) 0.1771(3) 0.0268(12) Uani 1 1 d . . .
O2W O 1.3475(5) -0.0788(4) 0.1841(3) 0.0264(12) Uani 1 1 d . . .
O3W O 1.2954(4) -0.0832(4) 0.0248(3) 0.0218(11) Uani 1 1 d . . .
O4W O 1.2477(6) -0.2832(6) 0.2502(4) 0.0073(14) Uani 0.70 1 d P . .
O4WA O 1.2844(17) -0.3294(17) 0.2362(11) 0.016(4) Uani 0.30 1 d PU . .
OW1 O 1.4704(12) -0.8966(10) 0.0738(8) 0.043(3) Uani 0.50 1 d PDU . .
OW2 O 1.4734(16) -0.9448(15) 0.0476(11) 0.066(5) Uani 0.50 1 d PU . .
OW3 O 1.4917(11) -0.7533(10) 0.1497(8) 0.119(4) Uani 1 1 d DU A .
OW4 O 1.3403(7) -0.7592(7) 0.2705(7) 0.080(3) Uani 1 1 d . A .
OW5 O 0.8375(10) -0.7748(7) 0.1008(6) 0.093(3) Uani 1 1 d . . .
OW6 O 1.2220(6) -0.9456(5) 0.2963(4) 0.0460(17) Uani 1 1 d . . .
OW7 O 1.3298(6) -0.2883(6) 0.3769(4) 0.055(2) Uani 1 1 d . . .
OW8 O 0.9406(6) -0.0009(5) 0.0819(4) 0.0417(16) Uani 1 1 d . . .
OW9 O 1.3764(14) -0.5195(13) 0.1256(10) 0.061(4) Uiso 0.50 1 d P A 1
OW10 O 1.3797(12) -0.4545(12) 0.0605(9) 0.048(3) Uiso 0.50 1 d P A 2
OW11 O 1.3732(8) -0.3750(8) -0.0098(6) 0.0020(19) Uiso 0.50 1 d P B 3
OW12 O 1.3576(9) -0.3410(10) -0.0309(7) 0.017(2) Uiso 0.50 1 d P C 4

loop_
_atom_site_aniso_label
_atom_site_aniso_U_11
_atom_site_aniso_U_22
_atom_site_aniso_U_33
_atom_site_aniso_U_23
_atom_site_aniso_U_13
_atom_site_aniso_U_12
Mo1 0.0141(3) 0.0128(3) 0.0158(3) -0.0015(2) -0.0033(2) -0.0039(2)
Mo2 0.0138(3) 0.0165(3) 0.0147(3) -0.0074(2) -0.0039(2) 0.0003(2)
Mo3 0.0180(3) 0.0151(3) 0.0199(3) -0.0049(2) -0.0062(2) -0.0071(2)
Mo4 0.0153(3) 0.0163(3) 0.0123(3) -0.0009(2) 0.0003(2) -0.0011(2)
Mo5 0.0125(3) 0.0137(3) 0.0116(3) -0.0037(2) 0.0007(2) -0.0050(2)
Mo6 0.0144(3) 0.0093(3) 0.0134(3) -0.0040(2) 0.0001(2) -0.0032(2)
As1 0.0128(3) 0.0108(3) 0.0104(3) -0.0040(3) -0.0003(3) -0.0032(3)
Ni1 0.0198(5) 0.0220(5) 0.0227(5) -0.0056(4) -0.0036(4) -0.0046(4)
K1 0.0498(13) 0.0533(13) 0.0357(11) -0.0328(10) -0.0104(10) 0.0179(10)
K2 0.034(2) 0.0358(19) 0.0244(17) -0.0228(15) 0.0017(15) 0.0007(16)
K3 0.0229(16) 0.071(2) 0.0101(13) -0.0170(14) -0.0036(12) 0.0144(15)
O1 0.038(3) 0.026(3) 0.025(3) -0.017(2) 0.005(2) -0.012(2)
O2 0.047(4) 0.023(3) 0.023(3) -0.013(2) -0.006(3) -0.007(3)
O3 0.048(4) 0.025(3) 0.029(3) -0.013(2) -0.020(3) -0.007(3)
O4 0.021(3) 0.033(3) 0.038(3) 0.001(3) -0.008(2) -0.015(2)
O5 0.024(3) 0.022(3) 0.029(3) -0.002(2) -0.009(2) -0.006(2)
O6 0.025(3) 0.016(2) 0.017(2) -0.005(2) 0.000(2) -0.010(2)
O7 0.026(3) 0.024(3) 0.025(3) 0.003(2) 0.000(2) -0.001(2)
O8 0.020(3) 0.019(2) 0.013(2) -0.006(2) 0.002(2) -0.007(2)
O9 0.013(2) 0.012(2) 0.010(2) -0.0001(18) -0.0014(18) -0.0028(18)
O10 0.015(3) 0.023(3) 0.022(3) -0.010(2) -0.007(2) 0.002(2)
O11 0.015(3) 0.019(2) 0.024(3) -0.006(2) 0.000(2) -0.006(2)
O12 0.022(3) 0.021(3) 0.019(3) -0.009(2) 0.001(2) -0.005(2)
O13 0.014(2) 0.017(2) 0.016(2) 0.0006(19) -0.001(2) -0.0043(19)
O14 0.016(2) 0.019(2) 0.017(2) -0.008(2) -0.002(2) -0.005(2)
O15 0.015(2) 0.012(2) 0.013(2) -0.0034(18) -0.0019(19) -0.0051(18)
O16 0.012(2) 0.017(2) 0.024(3) -0.009(2) -0.003(2) -0.0032(19)
O17 0.016(2) 0.012(2) 0.014(2) -0.0019(18) -0.0022(19) -0.0020(19)
O18 0.029(3) 0.022(3) 0.022(3) -0.015(2) -0.006(2) 0.000(2)
O19 0.018(3) 0.014(2) 0.019(2) -0.0042(19) -0.003(2) -0.007(2)
O20 0.015(2) 0.018(2) 0.018(2) -0.007(2) -0.002(2) -0.004(2)
O21 0.021(3) 0.019(2) 0.017(2) -0.003(2) -0.002(2) -0.011(2)
O22 0.020(3) 0.015(2) 0.019(2) -0.008(2) -0.003(2) -0.002(2)
O23 0.023(3) 0.027(3) 0.018(3) -0.011(2) 0.000(2) -0.002(2)
O24 0.018(3) 0.017(2) 0.031(3) -0.008(2) 0.000(2) -0.005(2)
O25 0.013(2) 0.017(2) 0.017(2) 0.001(2) -0.002(2) -0.0054(19)
O26 0.015(3) 0.023(3) 0.014(2) 0.000(2) -0.001(2) -0.001(2)
O27 0.018(3) 0.016(2) 0.024(3) -0.011(2) 0.002(2) -0.002(2)
O28 0.016(2) 0.010(2) 0.019(2) -0.0027(19) -0.001(2) -0.0077(19)
O29 0.018(3) 0.018(2) 0.023(3) -0.003(2) -0.003(2) -0.002(2)
C1 0.032(4) 0.018(4) 0.020(4) -0.004(3) -0.004(3) -0.011(3)
C2 0.034(5) 0.023(4) 0.017(4) -0.006(3) 0.001(3) -0.017(3)
C3 0.028(4) 0.019(4) 0.018(4) -0.005(3) -0.005(3) -0.003(3)
C4 0.024(4) 0.019(4) 0.022(4) -0.011(3) 0.001(3) -0.010(3)
C5 0.026(4) 0.015(3) 0.025(4) -0.008(3) -0.006(3) -0.004(3)
C6 0.023(4) 0.015(3) 0.020(4) -0.008(3) 0.005(3) -0.008(3)
C7 0.030(4) 0.025(4) 0.011(3) -0.004(3) -0.001(3) -0.005(3)
C8 0.024(4) 0.015(3) 0.034(4) -0.010(3) 0.003(3) -0.015(3)
C9 0.026(4) 0.029(4) 0.036(5) -0.019(4) 0.001(4) -0.009(3)
C10 0.032(4) 0.017(4) 0.023(4) -0.002(3) -0.009(3) -0.003(3)
C11 0.022(4) 0.015(3) 0.021(4) -0.001(3) -0.006(3) -0.003(3)
C12 0.020(4) 0.021(4) 0.027(4) -0.010(3) 0.003(3) -0.005(3)
C13 0.021(4) 0.016(3) 0.015(3) -0.006(3) 0.003(3) -0.007(3)
C14 0.016(4) 0.016(3) 0.023(4) -0.006(3) -0.006(3) -0.002(3)
C15 0.017(4) 0.014(3) 0.010(3) -0.003(3) 0.007(3) -0.010(3)
C16 0.017(4) 0.013(3) 0.017(3) -0.003(3) -0.004(3) 0.001(3)
C17 0.008(3) 0.022(4) 0.023(4) -0.009(3) 0.003(3) -0.009(3)
N1 0.058(6) 0.045(5) 0.111(8) -0.034(5) -0.060(6) 0.003(4)
O1W 0.022(3) 0.026(3) 0.031(3) -0.009(2) -0.002(2) -0.002(2)
O2W 0.025(3) 0.029(3) 0.030(3) -0.014(2) -0.006(2) -0.005(2)
O3W 0.022(3) 0.015(2) 0.025(3) 0.003(2) -0.005(2) -0.002(2)
O4W 0.012(4) 0.006(3) 0.006(3) -0.002(3) -0.001(3) -0.004(3)
O4WA 0.017(6) 0.022(6) 0.012(6) 0.000(4) -0.010(4) -0.006(4)
OW1 0.034(5) 0.047(5) 0.039(5) 0.009(4) -0.008(4) -0.005(4)
OW2 0.063(6) 0.064(6) 0.068(6) -0.009(5) -0.013(5) -0.011(5)
OW3 0.110(6) 0.111(5) 0.138(6) -0.011(4) -0.031(4) -0.029(4)
OW4 0.044(5) 0.060(5) 0.150(9) -0.042(6) -0.044(5) 0.012(4)
OW5 0.116(8) 0.056(5) 0.079(6) -0.007(5) 0.035(6) -0.038(5)
OW6 0.056(4) 0.041(4) 0.038(4) -0.019(3) 0.002(3) -0.005(3)
OW7 0.055(4) 0.070(5) 0.030(3) -0.023(3) -0.022(3) 0.035(4)
OW8 0.047(4) 0.039(3) 0.042(4) -0.007(3) -0.002(3) -0.023(3)

loop_
_atom_type_symbol
_atom_type_description
_atom_type_scat_dispersion_real
_atom_type_scat_dispersion_imag
_atom_type_scat_source
C C 0.0033 0.0016 'International Tables Vol C Tables 4.2.6.8 and 6.1.1.4'
H H 0.0000 0.0000 'International Tables Vol C Tables 4.2.6.8 and 6.1.1.4'
N N 0.0061 0.0033 'International Tables Vol C Tables 4.2.6.8 and 6.1.1.4'
O O 0.0106 0.0060 'International Tables Vol C Tables 4.2.6.8 and 6.1.1.4'
Ni Ni 0.3393 1.1124 'International Tables Vol C Tables 4.2.6.8 and 6.1.1.4'
As As 0.0499 2.0058 'International Tables Vol C Tables 4.2.6.8 and 6.1.1.4'
Mo Mo -1.6832 0.6857 'International Tables Vol C Tables 4.2.6.8 and 6.1.1.4'
K K 0.2009 0.2494 'International Tables Vol C Tables 4.2.6.8 and 6.1.1.4'

loop_
_geom_angle_atom_site_label_1
_geom_angle_atom_site_label_2
_geom_angle_atom_site_label_3
_geom_angle
_geom_angle_site_symmetry_1
_geom_angle_site_symmetry_3
O24 Mo1 O5 103.6(2) . .
O24 Mo1 O19 98.9(2) . .
O5 Mo1 O19 100.1(2) . .
O24 Mo1 O25 97.6(2) . .
O5 Mo1 O25 97.9(2) . .
O19 Mo1 O25 151.9(2) . .
O24 Mo1 O9 90.1(2) . .
O5 Mo1 O9 164.9(2) . .
O19 Mo1 O9 83.89(18) . .
O25 Mo1 O9 73.48(18) . .
O24 Mo1 O6 170.0(2) . .
O5 Mo1 O6 86.4(2) . .
O19 Mo1 O6 79.96(18) . .
O25 Mo1 O6 79.90(18) . .
O9 Mo1 O6 79.90(17) . .
O24 Mo1 K3 40.40(18) . .
O5 Mo1 K3 98.01(18) . .
O19 Mo1 K3 138.57(15) . .
O25 Mo1 K3 58.41(15) . .
O9 Mo1 K3 88.14(12) . .
O6 Mo1 K3 138.30(14) . .
O18 Mo2 O10 103.6(2) . .
O18 Mo2 O20 99.4(2) . .
O10 Mo2 O20 99.2(2) . .
O18 Mo2 O26 96.2(2) . .
O10 Mo2 O26 97.9(2) . .
O20 Mo2 O26 153.3(2) . .
O18 Mo2 O17 92.7(2) . .
O10 Mo2 O17 162.9(2) . .
O20 Mo2 O17 83.09(19) . .
O26 Mo2 O17 74.67(19) . .
O18 Mo2 O16 170.0(2) . .
O10 Mo2 O16 86.3(2) . .
O20 Mo2 O16 79.78(19) . .
O26 Mo2 O16 81.11(19) . .
O17 Mo2 O16 77.34(16) . .
O18 Mo2 K3 48.23(19) . 2_745
O10 Mo2 K3 97.83(17) . 2_745
O20 Mo2 K3 146.40(15) . 2_745
O26 Mo2 K3 49.05(16) . 2_745
O17 Mo2 K3 88.95(13) . 2_745
O16 Mo2 K3 130.15(14) . 2_745
O18 Mo2 K1 53.20(18) . .
O10 Mo2 K1 156.46(16) . .
O20 Mo2 K1 82.80(15) . .
O26 Mo2 K1 89.51(14) . .
O17 Mo2 K1 40.53(12) . .
O16 Mo2 K1 116.97(12) . .
K3 Mo2 K1 70.38(6) 2_745 .
O3 Mo3 O4 103.9(3) . .
O3 Mo3 O20 98.4(2) . .
O4 Mo3 O20 100.0(2) . .
O3 Mo3 O28 99.7(2) . .
O4 Mo3 O28 97.2(2) . .
O20 Mo3 O28 151.21(19) . .
O3 Mo3 O15 94.5(2) . .
O4 Mo3 O15 160.9(2) . .
O20 Mo3 O15 82.33(18) . .
O28 Mo3 O15 74.11(17) . .
O3 Mo3 O14 171.3(2) . .
O4 Mo3 O14 84.2(2) . .
O20 Mo3 O14 76.64(18) . .
O28 Mo3 O14 82.35(18) . .
O15 Mo3 O14 77.88(16) . .
O23 Mo4 O7 102.9(2) . .
O23 Mo4 O13 99.4(2) . .
O7 Mo4 O13 101.2(2) . .
O23 Mo4 O26 98.4(2) . .
O7 Mo4 O26 95.7(2) . .
O13 Mo4 O26 151.94(19) . .
O23 Mo4 O17 92.4(2) . .
O7 Mo4 O17 163.0(2) . .
O13 Mo4 O17 83.43(18) . .
O26 Mo4 O17 74.31(18) . .
O23 Mo4 O11 171.5(2) . .
O7 Mo4 O11 85.5(2) . .
O13 Mo4 O11 77.81(19) . .
O26 Mo4 O11 81.44(19) . .
O17 Mo4 O11 79.42(17) . .
O23 Mo4 K3 49.11(19) . 2_745
O7 Mo4 K3 93.4(2) . 2_745
O13 Mo4 K3 147.85(15) . 2_745
O26 Mo4 K3 51.12(15) . 2_745
O17 Mo4 K3 90.89(14) . 2_745
O11 Mo4 K3 132.27(14) . 2_745
O23 Mo4 K2 62.64(18) . 2_745
O7 Mo4 K2 40.97(19) . 2_745
O13 Mo4 K2 113.63(15) . 2_745
O26 Mo4 K2 93.82(15) . 2_745
O17 Mo4 K2 150.90(13) . 2_745
O11 Mo4 K2 125.82(13) . 2_745
K3 Mo4 K2 61.89(8) 2_745 2_745
O23 Mo4 K1 50.82(18) . .
O7 Mo4 K1 153.48(18) . .
O13 Mo4 K1 82.43(14) . .
O26 Mo4 K1 92.28(15) . .
O17 Mo4 K1 42.89(12) . .
O11 Mo4 K1 120.72(13) . .
K3 Mo4 K1 72.27(7) 2_745 .
K2 Mo4 K1 113.36(6) 2_745 .
O12 Mo5 O21 102.7(2) . .
O12 Mo5 O13 99.2(2) . .
O21 Mo5 O13 101.5(2) . .
O12 Mo5 O25 98.3(2) . .
O21 Mo5 O25 93.5(2) . .
O13 Mo5 O25 153.72(19) . .
O12 Mo5 O9 93.3(2) . .
O21 Mo5 O9 161.64(19) . .
O13 Mo5 O9 84.44(18) . .
O25 Mo5 O9 75.13(18) . .
O12 Mo5 O8 171.3(2) . .
O21 Mo5 O8 85.96(19) . .
O13 Mo5 O8 79.47(19) . .
O25 Mo5 O8 80.24(18) . .
O9 Mo5 O8 78.00(16) . .
O12 Mo5 K3 44.10(18) . .
O21 Mo5 K3 100.15(17) . .
O13 Mo5 K3 140.94(15) . .
O25 Mo5 K3 54.34(15) . .
O9 Mo5 K3 85.11(13) . .
O8 Mo5 K3 134.31(13) . .
O27 Mo6 O29 103.3(2) . .
O27 Mo6 O19 100.3(2) . .
O29 Mo6 O19 101.4(2) . .
O27 Mo6 O28 98.6(2) . .
O29 Mo6 O28 96.1(2) . .
O19 Mo6 O28 150.42(19) . .
O27 Mo6 O15 91.5(2) . .
O29 Mo6 O15 163.2(2) . .
O19 Mo6 O15 83.39(19) . .
O28 Mo6 O15 73.56(18) . .
O27 Mo6 O22 169.6(2) . .
O29 Mo6 O22 87.0(2) . .
O19 Mo6 O22 76.60(18) . .
O28 Mo6 O22 80.73(18) . .
O15 Mo6 O22 78.36(16) . .
O15 As1 O9 96.4(2) . .
O15 As1 O17 96.4(2) . .
O9 As1 O17 96.6(2) . .
O15 As1 K1 60.78(15) . .
O9 As1 K1 60.79(15) . .
O17 As1 K1 56.81(15) . .
O3W Ni1 O4W 174.6(2) . .
O3W Ni1 O21 89.1(2) . .
O4W Ni1 O21 86.0(2) . .
O3W Ni1 O2W 93.7(2) . .
O4W Ni1 O2W 91.4(2) . .
O21 Ni1 O2W 174.9(2) . .
O3W Ni1 O1W 91.9(2) . .
O4W Ni1 O1W 89.9(3) . .
O21 Ni1 O1W 85.0(2) . .
O2W Ni1 O1W 90.6(2) . .
O3W Ni1 O10 85.9(2) . 1_655
O4W Ni1 O10 92.5(3) . 1_655
O21 Ni1 O10 96.32(19) . 1_655
O2W Ni1 O10 88.2(2) . 1_655
O1W Ni1 O10 177.4(2) . 1_655
O3W Ni1 O4WA 157.8(6) . .
O4W Ni1 O4WA 18.0(5) . .
O21 Ni1 O4WA 79.4(5) . .
O2W Ni1 O4WA 99.3(5) . .
O1W Ni1 O4WA 105.8(5) . .
O10 Ni1 O4WA 76.7(5) 1_655 .
OW5 K1 O23 80.6(2) . 2_745
OW5 K1 O12 75.6(2) . 2_745
O23 K1 O12 68.79(16) 2_745 2_745
OW5 K1 O17 140.3(3) . .
O23 K1 O17 137.82(17) 2_745 .
O12 K1 O17 105.81(16) 2_745 .
OW5 K1 O15 102.6(2) . .
O23 K1 O15 143.30(16) 2_745 .
O12 K1 O15 147.80(16) 2_745 .
O17 K1 O15 54.99(13) . .
OW5 K1 O9 142.1(3) . .
O23 K1 O9 101.61(16) 2_745 .
O12 K1 O9 141.00(16) 2_745 .
O17 K1 O9 55.16(13) . .
O15 K1 O9 53.81(12) . .
OW5 K1 O23 136.6(3) . .
O23 K1 O23 89.12(16) 2_745 .
O12 K1 O23 61.47(14) 2_745 .
O17 K1 O23 55.59(13) . .
O15 K1 O23 110.14(13) . .
O9 K1 O23 81.26(13) . .
OW5 K1 O18 92.6(3) . .
O23 K1 O18 138.48(15) 2_745 .
O12 K1 O18 69.85(14) 2_745 .
O17 K1 O18 53.65(13) . .
O15 K1 O18 78.20(13) . .
O9 K1 O18 108.06(13) . .
O23 K1 O18 67.96(14) . .
OW5 K1 As1 134.55(19) . .
O23 K1 As1 133.46(14) 2_745 .
O12 K1 As1 137.73(13) 2_745 .
O17 K1 As1 32.06(10) . .
O15 K1 As1 31.95(9) . .
O9 K1 As1 32.04(9) . .
O23 K1 As1 81.19(10) . .
O18 K1 As1 78.59(9) . .
OW5 K1 O12 139.0(2) . .
O23 K1 O12 58.97(14) 2_745 .
O12 K1 O12 94.54(15) 2_745 .
O17 K1 O12 80.69(14) . .
O15 K1 O12 105.74(13) . .
O9 K1 O12 52.02(12) . .
O23 K1 O12 55.92(14) . .
O18 K1 O12 121.66(14) . .
As1 K1 O12 78.52(9) . .
OW5 K1 K2 55.5(3) . .
O23 K1 K2 59.00(13) 2_745 .
O12 K1 K2 111.22(12) 2_745 .
O17 K1 K2 142.91(12) . .
O15 K1 K2 92.32(11) . .
O9 K1 K2 92.76(11) . .
O23 K1 K2 145.85(13) . .
O18 K1 K2 144.27(13) . .
As1 K1 K2 110.85(7) . .
O12 K1 K2 94.07(11) . .
OW5 K1 Mo4 151.6(3) . .
O23 K1 Mo4 108.72(13) 2_745 .
O12 K1 Mo4 82.87(12) 2_745 .
O17 K1 Mo4 31.95(9) . .
O15 K1 Mo4 85.87(10) . .
O9 K1 Mo4 64.02(9) . .
O23 K1 Mo4 24.31(8) . .
O18 K1 Mo4 62.22(9) . .
As1 K1 Mo4 57.31(3) . .
O12 K1 Mo4 60.16(9) . .
K2 K1 Mo4 152.28(9) . .
O27 K2 O7 140.4(2) . 2_745
O27 K2 O1W 129.5(2) . 1_545
O7 K2 O1W 66.70(17) 2_745 1_545
O27 K2 O24 64.30(16) . .
O7 K2 O24 115.1(2) 2_745 .
O1W K2 O24 158.3(2) 1_545 .
O27 K2 OW6 106.1(2) . .
O7 K2 OW6 112.7(2) 2_745 .
O1W K2 OW6 80.63(19) 1_545 .
O24 K2 OW6 78.94(19) . .
O27 K2 OW5 71.0(2) . .
O7 K2 OW5 71.0(2) 2_745 .
O1W K2 OW5 97.2(2) 1_545 .
O24 K2 OW5 103.8(2) . .
OW6 K2 OW5 174.2(2) . .
O27 K2 Mo4 125.17(16) . 2_745
O7 K2 Mo4 23.72(11) 2_745 2_745
O1W K2 Mo4 90.36(13) 1_545 2_745
O24 K2 Mo4 92.62(14) . 2_745
OW6 K2 Mo4 117.73(17) . 2_745
OW5 K2 Mo4 67.52(16) . 2_745
O27 K2 K3 106.05(15) . .
O7 K2 K3 74.69(15) 2_745 .
O1W K2 K3 124.18(16) 1_545 .
O24 K2 K3 43.87(12) . .
OW6 K2 K3 78.82(17) . .
OW5 K2 K3 106.74(18) . .
Mo4 K2 K3 56.54(7) 2_745 .
O27 K2 K1 60.47(13) . .
O7 K2 K1 83.89(14) 2_745 .
O1W K2 K1 138.02(17) 1_545 .
O24 K2 K1 61.42(13) . .
OW6 K2 K1 140.26(18) . .
OW5 K2 K1 43.12(16) . .
Mo4 K2 K1 64.79(7) 2_745 .
K3 K2 K1 70.96(9) . .
OW9 K3 O24 106.9(4) . .
OW9 K3 OW3 66.5(5) . .
O24 K3 OW3 113.5(3) . .
OW9 K3 O23 141.1(4) . 2_745
O24 K3 O23 81.60(18) . 2_745
OW3 K3 O23 145.7(3) . 2_745
OW9 K3 O26 127.2(4) . 2_745
O24 K3 O26 126.0(2) . 2_745
OW3 K3 O26 90.5(3) . 2_745
O23 K3 O26 57.36(15) 2_745 2_745
OW9 K3 OW10 24.6(4) . .
O24 K3 OW10 119.5(3) . .
OW3 K3 OW10 82.0(4) . .
O23 K3 OW10 118.4(3) 2_745 .
O26 K3 OW10 110.9(3) 2_745 .
OW9 K3 O18 77.9(4) . 2_745
O24 K3 O18 152.5(2) . 2_745
OW3 K3 O18 93.4(3) . 2_745
O23 K3 O18 78.77(17) 2_745 2_745
O26 K3 O18 55.68(14) 2_745 2_745
OW10 K3 O18 56.4(3) . 2_745
OW9 K3 O12 80.0(4) . .
O24 K3 O12 79.61(17) . .
OW3 K3 O12 146.1(3) . .
O23 K3 O12 63.99(16) 2_745 .
O26 K3 O12 107.07(17) 2_745 .
OW10 K3 O12 64.8(3) . .
O18 K3 O12 74.58(16) 2_745 .
OW9 K3 OW4 77.3(4) . .
O24 K3 OW4 67.2(2) . .
OW3 K3 OW4 46.5(3) . .
O23 K3 OW4 137.9(2) 2_745 .
O26 K3 OW4 120.9(2) 2_745 .
OW10 K3 OW4 101.7(3) . .
O18 K3 OW4 138.9(2) 2_745 .
O12 K3 OW4 131.5(2) . .
OW9 K3 O25 57.2(4) . .
O24 K3 O25 54.56(14) . .
OW3 K3 O25 107.7(3) . .
O23 K3 O25 106.05(16) 2_745 .
O26 K3 O25 160.00(18) 2_745 .
OW10 K3 O25 65.0(3) . .
O18 K3 O25 113.43(19) 2_745 .
O12 K3 O25 53.03(14) . .
OW4 K3 O25 78.70(19) . .
OW9 K3 Mo4 147.6(4) . 2_745
O24 K3 Mo4 99.40(16) . 2_745
OW3 K3 Mo4 119.4(3) . 2_745
O23 K3 Mo4 26.63(10) 2_745 2_745
O26 K3 Mo4 31.58(10) 2_745 2_745
OW10 K3 Mo4 123.8(3) . 2_745
O18 K3 Mo4 70.11(12) 2_745 2_745
O12 K3 Mo4 86.67(13) . 2_745
OW4 K3 Mo4 131.6(2) . 2_745
O25 K3 Mo4 132.68(14) . 2_745
OW9 K3 Mo1 83.4(4) . .
O24 K3 Mo1 24.25(11) . .
OW3 K3 Mo1 109.6(3) . .
O23 K3 Mo1 96.27(13) 2_745 .
O26 K3 Mo1 148.98(17) 2_745 .
OW10 K3 Mo1 95.5(3) . .
O18 K3 Mo1 141.46(17) 2_745 .
O12 K3 Mo1 69.14(11) . .
OW4 K3 Mo1 66.11(17) . .
O25 K3 Mo1 30.88(8) . .
Mo4 K3 Mo1 119.14(10) 2_745 .
C17 O6 Mo1 129.1(4) . .
Mo4 O7 K2 115.3(3) . 2_745
C17 O8 Mo5 129.9(4) . .
As1 O9 Mo5 127.0(2) . .
As1 O9 Mo1 124.7(2) . .
Mo5 O9 Mo1 96.18(18) . .
As1 O9 K1 87.18(17) . .
Mo5 O9 K1 107.67(17) . .
Mo1 O9 K1 113.42(17) . .
Mo2 O10 Ni1 151.2(3) . 1_455
C16 O11 Mo4 129.9(4) . .
Mo5 O12 K1 142.1(3) . 2_745
Mo5 O12 K3 112.2(2) . .
K1 O12 K3 104.53(16) 2_745 .
Mo5 O12 K1 102.7(2) . .
K1 O12 K1 85.46(15) 2_745 .
K3 O12 K1 90.82(16) . .
Mo5 O13 Mo4 142.5(3) . .
C15 O14 Mo3 127.9(4) . .
As1 O15 Mo3 125.6(2) . .
As1 O15 Mo6 126.7(2) . .
Mo3 O15 Mo6 96.40(17) . .
As1 O15 K1 87.28(17) . .
Mo3 O15 K1 108.23(17) . .
Mo6 O15 K1 111.23(17) . .
C16 O16 Mo2 131.2(4) . .
As1 O17 Mo2 124.9(2) . .
As1 O17 Mo4 127.6(2) . .
Mo2 O17 Mo4 96.47(18) . .
As1 O17 K1 91.12(18) . .
Mo2 O17 K1 109.25(18) . .
Mo4 O17 K1 105.17(17) . .
Mo2 O18 K3 105.9(2) . 2_745
Mo2 O18 K1 102.9(2) . .
K3 O18 K1 92.18(16) 2_745 .
Mo6 O19 Mo1 138.7(3) . .
Mo2 O20 Mo3 138.9(3) . .
Mo5 O21 Ni1 146.3(3) . .
C15 O22 Mo6 130.9(4) . .
Mo4 O23 K1 141.5(3) . 2_745
Mo4 O23 K3 104.3(2) . 2_745
K1 O23 K3 108.69(17) 2_745 2_745
Mo4 O23 K1 104.9(2) . .
K1 O23 K1 90.88(16) 2_745 .
K3 O23 K1 96.37(18) 2_745 .
Mo1 O24 K3 115.3(2) . .
Mo1 O24 K2 155.1(3) . .
K3 O24 K2 89.48(18) . .
Mo1 O25 Mo5 115.2(2) . .
Mo1 O25 K3 90.71(18) . .
Mo5 O25 K3 96.28(18) . .
Mo2 O26 Mo4 114.5(2) . .
Mo2 O26 K3 100.6(2) . 2_745
Mo4 O26 K3 97.30(19) . 2_745
Mo6 O27 K2 157.4(3) . .
Mo3 O28 Mo6 115.9(2) . .
C2 C1 C14 120.4(7) . .
C1 C2 C5 119.4(7) . .
C4 C3 C11 119.7(7) . .
O2 C4 C3 118.4(7) . .
O2 C4 C10 120.8(7) . .
C3 C4 C10 120.7(6) . .
O1 C5 C8 122.2(6) . .
O1 C5 C2 117.8(6) . .
C8 C5 C2 120.0(6) . .
C9 C6 C15 113.9(6) . .
C13 C7 C10 121.5(7) . .
C5 C8 C12 120.3(6) . .
N1 C9 C6 111.4(7) . .
C4 C10 C7 118.7(7) . .
C3 C11 C13 120.5(7) . .
C8 C12 C14 120.8(7) . .
C7 C13 C11 118.8(6) . .
C7 C13 C17 120.2(6) . .
C11 C13 C17 120.9(6) . .
C12 C14 C1 119.0(6) . .
C12 C14 C16 120.5(6) . .
C1 C14 C16 120.5(6) . .
O14 C15 O22 124.7(6) . .
O14 C15 C6 118.6(6) . .
O22 C15 C6 116.7(6) . .
O11 C16 O16 124.6(6) . .
O11 C16 C14 117.6(6) . .
O16 C16 C14 117.8(6) . .
O6 C17 O8 125.5(6) . .
O6 C17 C13 117.8(6) . .
O8 C17 C13 116.6(6) . .
Ni1 O1W K2 127.2(2) . 1_565
O4WA O4W Ni1 96.3(17) . .
O4W O4WA Ni1 65.8(16) . .
K1 OW5 K2 81.3(3) . .

loop_
_geom_bond_atom_site_label_1
_geom_bond_atom_site_label_2
_geom_bond_distance
_geom_bond_site_symmetry_2
Mo1 O24 1.714(5) .
Mo1 O5 1.718(5) .
Mo1 O19 1.912(5) .
Mo1 O25 1.935(4) .
Mo1 O9 2.234(4) .
Mo1 O6 2.314(5) .
Mo1 K3 3.770(3) .
Mo2 O18 1.708(5) .
Mo2 O10 1.742(5) .
Mo2 O20 1.872(5) .
Mo2 O26 1.939(5) .
Mo2 O17 2.188(5) .
Mo2 O16 2.294(4) .
Mo2 K3 3.769(3) 2_745
Mo2 K1 4.104(2) .
Mo3 O3 1.711(5) .
Mo3 O4 1.714(5) .
Mo3 O20 1.920(5) .
Mo3 O28 1.937(5) .
Mo3 O15 2.204(5) .
Mo3 O14 2.336(4) .
Mo4 O23 1.706(5) .
Mo4 O7 1.731(5) .
Mo4 O13 1.904(5) .
Mo4 O26 1.948(5) .
Mo4 O17 2.196(4) .
Mo4 O11 2.280(5) .
Mo4 K3 3.690(4) 2_745
Mo4 K2 3.889(4) 2_745
Mo4 K1 4.006(2) .
Mo5 O12 1.706(5) .
Mo5 O21 1.753(5) .
Mo5 O13 1.895(5) .
Mo5 O25 1.939(5) .
Mo5 O9 2.160(4) .
Mo5 O8 2.317(4) .
Mo5 K3 3.929(4) .
Mo6 O27 1.706(4) .
Mo6 O29 1.730(5) .
Mo6 O19 1.898(5) .
Mo6 O28 1.951(5) .
Mo6 O15 2.217(5) .
Mo6 O22 2.285(4) .
As1 O15 1.788(4) .
As1 O9 1.792(4) .
As1 O17 1.792(5) .
As1 K1 3.3745(18) .
Ni1 O3W 2.036(5) .
Ni1 O4W 2.036(6) .
Ni1 O21 2.057(5) .
Ni1 O2W 2.060(5) .
Ni1 O1W 2.076(5) .
Ni1 O10 2.079(5) 1_655
Ni1 O4WA 2.219(18) .
K1 OW5 2.731(9) .
K1 O23 2.728(5) 2_745
K1 O12 2.793(5) 2_745
K1 O17 2.825(5) .
K1 O15 2.948(5) .
K1 O9 2.949(5) .
K1 O23 3.213(6) .
K1 O18 3.371(6) .
K1 O12 3.428(6) .
K1 K2 3.949(4) .
K2 O27 2.715(6) .
K2 O7 2.821(6) 2_745
K2 O1W 2.826(6) 1_545
K2 O24 2.837(6) .
K2 OW6 2.844(8) .
K2 OW5 3.294(13) .
K2 Mo4 3.889(4) 2_745
K2 K3 3.901(6) .
K3 OW9 2.402(17) .
K3 O24 2.704(6) .
K3 OW3 2.875(13) .
K3 O23 2.878(7) 2_745
K3 O26 2.896(6) 2_745
K3 OW10 2.882(15) .
K3 O18 2.924(6) 2_745
K3 O12 2.953(6) .
K3 OW4 3.067(11) .
K3 O25 3.211(6) .
K3 Mo4 3.690(4) 2_745
O1 C5 1.359(8) .
O2 C4 1.373(8) .
O6 C17 1.267(9) .
O7 K2 2.821(6) 2_745
O8 C17 1.279(9) .
O10 Ni1 2.079(5) 1_455
O11 C16 1.258(8) .
O12 K1 2.793(5) 2_745
O14 C15 1.255(8) .
O16 C16 1.270(8) .
O18 K3 2.924(6) 2_745
O22 C15 1.267(9) .
O23 K1 2.728(5) 2_745
O23 K3 2.878(7) 2_745
O26 K3 2.896(6) 2_745
C1 C2 1.390(10) .
C1 C14 1.402(10) .
C2 C5 1.408(10) .
C3 C4 1.375(11) .
C3 C11 1.389(10) .
C4 C10 1.391(11) .
C5 C8 1.379(10) .
C6 C9 1.509(11) .
C6 C15 1.516(9) .
C7 C13 1.379(10) .
C7 C10 1.388(10) .
C8 C12 1.381(10) .
C9 N1 1.483(12) .
C11 C13 1.390(10) .
C12 C14 1.393(10) .
C13 C17 1.516(9) .
C14 C16 1.497(9) .
O1W K2 2.826(6) 1_565
O4W O4WA 0.688(18) .
OW1 OW2 0.823(18) .
